data_8107022
loop_
_publ_author_name
'Karrouchi, Khalid'
'Radi, Smaail'
'Ansar, M'hammed'
'Taoufik, Jamal'
'Ghabbour, Hazem A.'
'Mabkhot, Yahia N.'

_publ_section_title
;
 Crystal structure of
 N&#x2032;-(4-methoxybenzylidene)-5-phenyl-1H-pyrazole-3-carbohydrazide,
 C18H16N4O2
;
_journal_issue 3
_journal_name_full 'Zeitschrift f\"ur Kristallographie - New Crystal Structures'
_journal_page_first 835
_journal_page_last 837
_journal_paper_doi 10.1515/ncrs-2015-0286
_journal_volume 231
_journal_year 2016
_chemical_formula_sum 'C18 H16 N4 O2'
_chemical_formula_weight 320.35
_space_group_IT_number 2
_space_group_name_Hall '-P 1'
_space_group_name_H-M_alt 'P -1'
_symmetry_cell_setting triclinic
_symmetry_space_group_name_H-M 'P -1'
_atom_sites_solution_hydrogens geom
_atom_sites_solution_primary direct
_atom_sites_solution_secondary difmap
_cell_angle_alpha 78.581(2)
_cell_angle_beta 78.5420(10)
_cell_angle_gamma 83.725(2)
_cell_formula_units_Z 4
_cell_length_a 10.9734(4)
_cell_length_b 11.8835(5)
_cell_length_c 13.0996(5)
_cell_measurement_reflns_used 9905
_cell_measurement_temperature 100(2)
_cell_measurement_theta_max 30.12
_cell_measurement_theta_min 2.26
_cell_volume 1636.68(11)
_computing_cell_refinement 'Bruker SAINT [8]'
_computing_data_collection 'Bruker APEX2'
_computing_data_reduction 'Bruker SAINT [8]'
_computing_molecular_graphics 'Bruker SHELXTL [8]'
_computing_publication_material 'Bruker SHELXTL [8]'
_computing_structure_refinement 'SHELXL-2014 [7]'
_computing_structure_solution 'SHELXS-97 (Sheldrick 2008)'
_diffrn_ambient_temperature 100(2)
_diffrn_measured_fraction_theta_full 0.999
_diffrn_measured_fraction_theta_max 0.999
_diffrn_measurement_device_type 'Bruker APEX-II D8 venture'
_diffrn_measurement_method '\f and \w scans'
_diffrn_radiation_monochromator graphite
_diffrn_radiation_source 'fine-focus micro tube'
_diffrn_radiation_type MoK\a
_diffrn_radiation_wavelength 0.71073
_diffrn_reflns_av_R_equivalents 0.0552
_diffrn_reflns_av_sigmaI/netI 0.0360
_diffrn_reflns_limit_h_max 13
_diffrn_reflns_limit_h_min -13
_diffrn_reflns_limit_k_max 14
_diffrn_reflns_limit_k_min -14
_diffrn_reflns_limit_l_max 15
_diffrn_reflns_limit_l_min -15
_diffrn_reflns_number 40044
_diffrn_reflns_theta_full 25.00
_diffrn_reflns_theta_max 25.00
_diffrn_reflns_theta_min 2.16
_diffrn_standards_decay_% .
_diffrn_standards_interval_count .
_diffrn_standards_interval_time .
_diffrn_standards_number 0
_exptl_absorpt_coefficient_mu 0.088
_exptl_absorpt_correction_T_max 0.874
_exptl_absorpt_correction_T_min 0.841
_exptl_absorpt_correction_type multi-scan
_exptl_absorpt_process_details SADABS_Bruker_2014
_exptl_crystal_colour colourless
_exptl_crystal_density_diffrn 1.300
_exptl_crystal_density_method 'not measured'
_exptl_crystal_description plate
_exptl_crystal_F_000 672
_exptl_crystal_size_max 0.410
_exptl_crystal_size_mid 0.347
_exptl_crystal_size_min 0.178
_refine_diff_density_max 0.212
_refine_diff_density_min -0.260
_refine_diff_density_rms 0.054
_refine_ls_extinction_method none
_refine_ls_goodness_of_fit_ref 1.045
_refine_ls_hydrogen_treatment mixed
_refine_ls_matrix_type full
_refine_ls_number_parameters 451
_refine_ls_number_reflns 5750
_refine_ls_number_restraints 0
_refine_ls_restrained_S_all 1.045
_refine_ls_R_factor_all 0.0587
_refine_ls_R_factor_gt 0.0439
_refine_ls_shift/su_max 0.000
_refine_ls_shift/su_mean 0.000
_refine_ls_structure_factor_coef Fsqd
_refine_ls_weighting_details 'calc w=1/[\s^2^(Fo^2^)+(0.0614P)^2^+0.7907P] where P=(Fo^2^+2Fc^2^)/3'
_refine_ls_weighting_scheme calc
_refine_ls_wR_factor_gt 0.1104
_refine_ls_wR_factor_ref 0.1182
_reflns_number_gt 4675
_reflns_number_total 5750
_reflns_threshold_expression >2sigma(I)
_cod_data_source_file suppl_ncrs-2015-0286_suppl.cif
_cod_data_source_block a_a
_cod_original_sg_symbol_H-M P-1
_cod_database_code 8107022

loop_
_symmetry_equiv_pos_as_xyz
'x, y, z'
'-x, -y, -z'

loop_
_atom_site_label
_atom_site_type_symbol
_atom_site_fract_x
_atom_site_fract_y
_atom_site_fract_z
_atom_site_U_iso_or_equiv
_atom_site_adp_type
_atom_site_occupancy
_atom_site_symmetry_multiplicity
_atom_site_calc_flag
_atom_site_refinement_flags
_atom_site_disorder_assembly
_atom_site_disorder_group
O1A O 0.67540(12) 0.61294(11) -0.03495(9) 0.0196(3) Uani 1 1 d . . .
O2A O 0.92877(13) -0.06306(12) -0.13693(11) 0.0300(4) Uani 1 1 d . . .
N1A N 0.52406(14) 0.70370(13) 0.28050(12) 0.0155(3) Uani 1 1 d . . .
N2A N 0.56091(14) 0.61039(13) 0.23553(11) 0.0161(3) Uani 1 1 d . . .
N3A N 0.60232(14) 0.46173(13) 0.09112(12) 0.0160(3) Uani 1 1 d . . .
N4A N 0.66238(14) 0.38268(13) 0.03026(11) 0.0164(3) Uani 1 1 d . . .
C1A C 0.41647(17) 1.00117(17) 0.17247(15) 0.0211(4) Uani 1 1 d . . .
H1AA H 0.3989 0.9858 0.1086 0.025 Uiso 1 1 calc R . .
C2A C 0.38453(19) 1.10922(18) 0.19840(16) 0.0260(5) Uani 1 1 d . . .
H2AA H 0.3450 1.1676 0.1526 0.031 Uiso 1 1 calc R . .
C3A C 0.4102(2) 1.13218(18) 0.29116(16) 0.0302(5) Uani 1 1 d . . .
H3AA H 0.3884 1.2063 0.3091 0.036 Uiso 1 1 calc R . .
C4A C 0.4678(2) 1.04713(19) 0.35771(17) 0.0360(6) Uani 1 1 d . . .
H4AA H 0.4854 1.0632 0.4213 0.043 Uiso 1 1 calc R . .
C5A C 0.4999(2) 0.93866(17) 0.33257(15) 0.0271(5) Uani 1 1 d . . .
H5AA H 0.5393 0.8807 0.3788 0.033 Uiso 1 1 calc R . .
C6A C 0.47430(16) 0.91450(16) 0.23933(14) 0.0169(4) Uani 1 1 d . . .
C7A C 0.51006(16) 0.80141(16) 0.20883(14) 0.0151(4) Uani 1 1 d . . .
C8A C 0.53824(16) 0.76928(16) 0.11081(14) 0.0153(4) Uani 1 1 d . . .
H8AA H 0.5371 0.8174 0.0438 0.018 Uiso 1 1 calc R . .
C9A C 0.56876(16) 0.65084(16) 0.13120(13) 0.0141(4) Uani 1 1 d . . .
C10A C 0.61867(16) 0.57445(16) 0.05435(13) 0.0152(4) Uani 1 1 d . . .
C11A C 0.65790(16) 0.27699(16) 0.07570(14) 0.0172(4) Uani 1 1 d . . .
H11A H 0.6117 0.2578 0.1455 0.021 Uiso 1 1 calc R . .
C12A C 0.72300(16) 0.18589(16) 0.02136(14) 0.0166(4) Uani 1 1 d . . .
C13A C 0.77801(17) 0.20999(17) -0.08622(14) 0.0191(4) Uani 1 1 d . . .
H13A H 0.7678 0.2856 -0.1254 0.023 Uiso 1 1 calc R . .
C14A C 0.84625(18) 0.12576(17) -0.13525(15) 0.0225(4) Uani 1 1 d . . .
H14A H 0.8839 0.1436 -0.2078 0.027 Uiso 1 1 calc R . .
C15A C 0.86088(17) 0.01372(17) -0.07922(15) 0.0218(4) Uani 1 1 d . . .
C16A C 0.80590(18) -0.01278(17) 0.02696(15) 0.0223(4) Uani 1 1 d . . .
H16A H 0.8149 -0.0889 0.0655 0.027 Uiso 1 1 calc R . .
C17A C 0.73779(17) 0.07357(17) 0.07570(15) 0.0198(4) Uani 1 1 d . . .
H17A H 0.7001 0.0556 0.1483 0.024 Uiso 1 1 calc R . .
C18A C 0.9456(2) -0.17932(19) -0.08352(19) 0.0353(5) Uani 1 1 d . . .
H18A H 0.9963 -0.2255 -0.1329 0.053 Uiso 1 1 calc R . .
H18B H 0.8641 -0.2111 -0.0571 0.053 Uiso 1 1 calc R . .
H18C H 0.9879 -0.1811 -0.0239 0.053 Uiso 1 1 calc R . .
O1B O 0.60972(12) 0.66546(12) 0.46739(9) 0.0227(3) Uani 1 1 d . . .
O2B O -0.16460(12) 0.92404(12) 0.44732(11) 0.0276(3) Uani 1 1 d . . .
N1B N 0.71657(13) 0.52713(13) 0.77948(12) 0.0146(3) Uani 1 1 d . . .
N2B N 0.61770(14) 0.57357(13) 0.73502(11) 0.0151(3) Uani 1 1 d . . .
N3B N 0.44692(14) 0.60482(14) 0.59765(12) 0.0172(3) Uani 1 1 d . . .
N4B N 0.35969(14) 0.66968(13) 0.54362(12) 0.0184(4) Uani 1 1 d . . .
C1B C 1.00918(17) 0.36953(17) 0.67310(15) 0.0209(4) Uani 1 1 d . . .
H1BA H 0.9869 0.3610 0.6087 0.025 Uiso 1 1 calc R . .
C2B C 1.11954(18) 0.31573(18) 0.70056(17) 0.0258(5) Uani 1 1 d . . .
H2BA H 1.1729 0.2708 0.6551 0.031 Uiso 1 1 calc R . .
C3B C 1.15181(18) 0.32778(18) 0.79478(17) 0.0283(5) Uani 1 1 d . . .
H3BA H 1.2264 0.2894 0.8147 0.034 Uiso 1 1 calc R . .
C4B C 1.07540(18) 0.39576(18) 0.86004(16) 0.0267(5) Uani 1 1 d . . .
H4BA H 1.0989 0.4055 0.9236 0.032 Uiso 1 1 calc R . .
C5B C 0.96509(18) 0.44939(17) 0.83261(15) 0.0212(4) Uani 1 1 d . . .
H5BA H 0.9127 0.4955 0.8776 0.025 Uiso 1 1 calc R . .
C6B C 0.93046(16) 0.43606(16) 0.73895(14) 0.0167(4) Uani 1 1 d . . .
C7B C 0.81279(16) 0.48993(15) 0.70887(13) 0.0146(4) Uani 1 1 d . . .
C8B C 0.77403(17) 0.51406(16) 0.61222(14) 0.0163(4) Uani 1 1 d . . .
H8BA H 0.8197 0.4991 0.5461 0.020 Uiso 1 1 calc R . .
C9B C 0.65339(16) 0.56515(15) 0.63278(13) 0.0139(4) Uani 1 1 d . . .
C10B C 0.56915(17) 0.61516(16) 0.55750(13) 0.0157(4) Uani 1 1 d . . .
C11B C 0.24609(17) 0.65753(16) 0.58803(15) 0.0200(4) Uani 1 1 d . . .
H11B H 0.2279 0.6009 0.6502 0.024 Uiso 1 1 calc R . .
C12B C 0.14327(17) 0.72826(16) 0.54594(15) 0.0192(4) Uani 1 1 d . . .
C13B C 0.16171(17) 0.81564(16) 0.45697(14) 0.0189(4) Uani 1 1 d . . .
H13B H 0.2439 0.8286 0.4196 0.023 Uiso 1 1 calc R . .
C14B C 0.06181(18) 0.88369(17) 0.42249(15) 0.0198(4) Uani 1 1 d . . .
H14B H 0.0759 0.9436 0.3625 0.024 Uiso 1 1 calc R . .
C15B C -0.05931(18) 0.86432(17) 0.47567(15) 0.0215(4) Uani 1 1 d . . .
C16B C -0.07894(18) 0.77817(18) 0.56507(16) 0.0258(5) Uani 1 1 d . . .
H16B H -0.1612 0.7654 0.6025 0.031 Uiso 1 1 calc R . .
C17B C 0.02125(18) 0.71147(17) 0.59919(16) 0.0240(4) Uani 1 1 d . . .
H17B H 0.0070 0.6528 0.6602 0.029 Uiso 1 1 calc R . .
C18B C -0.1497(2) 1.00827(19) 0.35236(17) 0.0312(5) Uani 1 1 d . . .
H18D H -0.2312 1.0462 0.3417 0.047 Uiso 1 1 calc R . .
H18E H -0.1126 0.9707 0.2921 0.047 Uiso 1 1 calc R . .
H18F H -0.0949 1.0657 0.3581 0.047 Uiso 1 1 calc R . .
H1NB H 0.7099(17) 0.5329(16) 0.8470(16) 0.015(5) Uiso 1 1 d . . .
H3NA H 0.548(2) 0.438(2) 0.1539(19) 0.038(7) Uiso 1 1 d . . .
H3NB H 0.425(2) 0.553(2) 0.6557(18) 0.029(6) Uiso 1 1 d . . .
H1NA H 0.525(2) 0.696(2) 0.3491(19) 0.034(6) Uiso 1 1 d . . .

loop_
_atom_site_aniso_label
_atom_site_aniso_U_11
_atom_site_aniso_U_22
_atom_site_aniso_U_33
_atom_site_aniso_U_23
_atom_site_aniso_U_13
_atom_site_aniso_U_12
O1A 0.0281(7) 0.0192(7) 0.0113(7) -0.0033(5) -0.0011(5) -0.0042(6)
O2A 0.0360(8) 0.0173(8) 0.0341(8) -0.0084(6) 0.0005(7) 0.0041(6)
N1A 0.0233(8) 0.0137(9) 0.0098(8) -0.0035(6) -0.0017(6) -0.0020(7)
N2A 0.0212(8) 0.0151(9) 0.0126(8) -0.0040(6) -0.0025(6) -0.0027(6)
N3A 0.0201(8) 0.0159(9) 0.0118(8) -0.0049(6) 0.0004(6) -0.0020(7)
N4A 0.0178(8) 0.0170(9) 0.0155(8) -0.0061(7) -0.0021(6) -0.0011(6)
C1A 0.0196(10) 0.0207(11) 0.0221(10) -0.0026(8) -0.0026(8) -0.0018(8)
C2A 0.0241(11) 0.0173(11) 0.0311(11) 0.0011(9) -0.0001(8) 0.0032(8)
C3A 0.0394(13) 0.0143(11) 0.0311(12) -0.0079(9) 0.0098(10) 0.0006(9)
C4A 0.0668(16) 0.0220(12) 0.0192(11) -0.0073(9) -0.0037(10) -0.0041(11)
C5A 0.0470(13) 0.0163(11) 0.0172(10) -0.0032(8) -0.0058(9) 0.0019(9)
C6A 0.0162(9) 0.0158(10) 0.0161(9) -0.0017(7) 0.0027(7) -0.0029(8)
C7A 0.0154(9) 0.0151(10) 0.0143(9) -0.0006(7) -0.0036(7) -0.0016(7)
C8A 0.0180(9) 0.0167(10) 0.0109(9) 0.0005(7) -0.0049(7) -0.0017(8)
C9A 0.0158(9) 0.0179(10) 0.0102(8) -0.0032(7) -0.0040(7) -0.0036(7)
C10A 0.0160(9) 0.0186(10) 0.0126(9) -0.0028(7) -0.0058(7) -0.0024(8)
C11A 0.0170(9) 0.0195(11) 0.0140(9) -0.0016(8) -0.0007(7) -0.0035(8)
C12A 0.0148(9) 0.0172(10) 0.0192(9) -0.0037(8) -0.0044(7) -0.0033(8)
C13A 0.0227(10) 0.0148(10) 0.0186(10) -0.0003(8) -0.0019(8) -0.0044(8)
C14A 0.0258(11) 0.0204(11) 0.0202(10) -0.0043(8) 0.0011(8) -0.0051(9)
C15A 0.0193(10) 0.0202(11) 0.0268(11) -0.0074(9) -0.0035(8) -0.0003(8)
C16A 0.0243(10) 0.0149(10) 0.0267(11) 0.0001(8) -0.0062(8) -0.0010(8)
C17A 0.0213(10) 0.0202(11) 0.0173(9) -0.0011(8) -0.0028(8) -0.0045(8)
C18A 0.0375(13) 0.0205(12) 0.0460(14) -0.0084(10) -0.0044(10) 0.0054(10)
O1B 0.0239(7) 0.0299(8) 0.0121(7) 0.0020(6) -0.0032(5) -0.0035(6)
O2B 0.0206(7) 0.0274(8) 0.0342(8) -0.0047(6) -0.0080(6) 0.0050(6)
N1B 0.0175(8) 0.0171(9) 0.0094(8) -0.0020(6) -0.0036(6) -0.0007(6)
N2B 0.0188(8) 0.0142(8) 0.0126(8) -0.0020(6) -0.0041(6) -0.0009(6)
N3B 0.0186(8) 0.0180(9) 0.0137(8) 0.0017(7) -0.0044(6) -0.0020(7)
N4B 0.0213(9) 0.0168(9) 0.0173(8) -0.0013(7) -0.0071(6) 0.0009(7)
C1B 0.0194(10) 0.0206(11) 0.0224(10) -0.0031(8) -0.0018(8) -0.0045(8)
C2B 0.0158(10) 0.0225(11) 0.0366(12) -0.0048(9) 0.0001(8) -0.0013(8)
C3B 0.0169(10) 0.0263(12) 0.0404(13) 0.0027(10) -0.0090(9) -0.0050(9)
C4B 0.0248(11) 0.0301(12) 0.0264(11) 0.0017(9) -0.0110(9) -0.0079(9)
C5B 0.0220(10) 0.0208(11) 0.0204(10) -0.0015(8) -0.0041(8) -0.0033(8)
C6B 0.0171(9) 0.0127(10) 0.0189(9) 0.0020(7) -0.0034(7) -0.0041(7)
C7B 0.0174(9) 0.0129(10) 0.0135(9) -0.0024(7) -0.0007(7) -0.0039(7)
C8B 0.0204(10) 0.0158(10) 0.0120(9) -0.0035(7) -0.0004(7) -0.0013(8)
C9B 0.0185(9) 0.0117(10) 0.0113(9) -0.0016(7) -0.0015(7) -0.0039(7)
C10B 0.0229(10) 0.0127(10) 0.0123(9) -0.0043(7) -0.0033(7) -0.0008(8)
C11B 0.0248(11) 0.0160(10) 0.0187(10) -0.0010(8) -0.0035(8) -0.0043(8)
C12B 0.0220(10) 0.0168(10) 0.0205(10) -0.0065(8) -0.0044(8) -0.0014(8)
C13B 0.0184(10) 0.0202(11) 0.0188(9) -0.0052(8) -0.0027(7) -0.0022(8)
C14B 0.0254(10) 0.0168(10) 0.0180(9) -0.0044(8) -0.0053(8) -0.0001(8)
C15B 0.0229(10) 0.0178(11) 0.0271(11) -0.0098(8) -0.0088(8) 0.0028(8)
C16B 0.0185(10) 0.0236(12) 0.0327(11) -0.0045(9) 0.0004(8) -0.0012(8)
C17B 0.0260(11) 0.0182(11) 0.0253(11) 0.0015(8) -0.0024(8) -0.0054(8)
C18B 0.0314(12) 0.0309(13) 0.0318(12) -0.0054(10) -0.0130(9) 0.0079(10)

loop_
_atom_type_symbol
_atom_type_description
_atom_type_scat_dispersion_real
_atom_type_scat_dispersion_imag
_atom_type_scat_source
C C 0.0033 0.0016 'International Tables Vol C Tables 4.2.6.8 and 6.1.1.4'
H H 0.0000 0.0000 'International Tables Vol C Tables 4.2.6.8 and 6.1.1.4'
N N 0.0061 0.0033 'International Tables Vol C Tables 4.2.6.8 and 6.1.1.4'
O O 0.0106 0.0060 'International Tables Vol C Tables 4.2.6.8 and 6.1.1.4'

loop_
_geom_angle_atom_site_label_1
_geom_angle_atom_site_label_2
_geom_angle_atom_site_label_3
_geom_angle
_geom_angle_site_symmetry_1
_geom_angle_site_symmetry_3
C15A O2A C18A 117.30(16) . .
N2A N1A C7A 113.04(15) . .
N2A N1A H1NA 117.0(15) . .
C7A N1A H1NA 129.1(15) . .
N1A N2A C9A 104.15(14) . .
C10A N3A N4A 118.60(15) . .
C10A N3A H3NA 120.8(15) . .
N4A N3A H3NA 120.5(15) . .
C11A N4A N3A 115.49(15) . .
C2A C1A C6A 120.60(18) . .
C2A C1A H1AA 119.7 . .
C6A C1A H1AA 119.7 . .
C3A C2A C1A 119.92(19) . .
C3A C2A H2AA 120.0 . .
C1A C2A H2AA 120.0 . .
C2A C3A C4A 119.94(19) . .
C2A C3A H3AA 120.0 . .
C4A C3A H3AA 120.0 . .
C5A C4A C3A 120.6(2) . .
C5A C4A H4AA 119.7 . .
C3A C4A H4AA 119.7 . .
C4A C5A C6A 119.98(19) . .
C4A C5A H5AA 120.0 . .
C6A C5A H5AA 120.0 . .
C5A C6A C1A 118.98(18) . .
C5A C6A C7A 121.41(17) . .
C1A C6A C7A 119.58(17) . .
N1A C7A C8A 106.07(16) . .
N1A C7A C6A 122.73(16) . .
C8A C7A C6A 131.19(17) . .
C7A C8A C9A 105.21(15) . .
C7A C8A H8AA 127.4 . .
C9A C8A H8AA 127.4 . .
N2A C9A C8A 111.52(15) . .
N2A C9A C10A 120.00(16) . .
C8A C9A C10A 128.10(16) . .
O1A C10A N3A 124.02(17) . .
O1A C10A C9A 120.95(17) . .
N3A C10A C9A 114.96(15) . .
N4A C11A C12A 120.58(16) . .
N4A C11A H11A 119.7 . .
C12A C11A H11A 119.7 . .
C17A C12A C13A 118.00(17) . .
C17A C12A C11A 121.00(16) . .
C13A C12A C11A 120.92(17) . .
C14A C13A C12A 120.78(18) . .
C14A C13A H13A 119.6 . .
C12A C13A H13A 119.6 . .
C13A C14A C15A 120.40(18) . .
C13A C14A H14A 119.8 . .
C15A C14A H14A 119.8 . .
O2A C15A C16A 124.98(18) . .
O2A C15A C14A 115.05(17) . .
C16A C15A C14A 119.96(18) . .
C17A C16A C15A 118.98(18) . .
C17A C16A H16A 120.5 . .
C15A C16A H16A 120.5 . .
C16A C17A C12A 121.86(18) . .
C16A C17A H17A 119.1 . .
C12A C17A H17A 119.1 . .
O2A C18A H18A 109.5 . .
O2A C18A H18B 109.5 . .
H18A C18A H18B 109.5 . .
O2A C18A H18C 109.5 . .
H18A C18A H18C 109.5 . .
H18B C18A H18C 109.5 . .
C15B O2B C18B 117.32(16) . .
N2B N1B C7B 112.80(14) . .
N2B N1B H1NB 114.9(12) . .
C7B N1B H1NB 131.9(12) . .
C9B N2B N1B 104.25(14) . .
C10B N3B N4B 119.01(15) . .
C10B N3B H3NB 119.2(14) . .
N4B N3B H3NB 121.7(14) . .
C11B N4B N3B 115.33(16) . .
C2B C1B C6B 120.65(18) . .
C2B C1B H1BA 119.7 . .
C6B C1B H1BA 119.7 . .
C3B C2B C1B 119.70(19) . .
C3B C2B H2BA 120.2 . .
C1B C2B H2BA 120.2 . .
C4B C3B C2B 120.19(18) . .
C4B C3B H3BA 119.9 . .
C2B C3B H3BA 119.9 . .
C3B C4B C5B 120.06(19) . .
C3B C4B H4BA 120.0 . .
C5B C4B H4BA 120.0 . .
C4B C5B C6B 120.24(19) . .
C4B C5B H5BA 119.9 . .
C6B C5B H5BA 119.9 . .
C1B C6B C5B 119.14(17) . .
C1B C6B C7B 119.40(16) . .
C5B C6B C7B 121.46(17) . .
N1B C7B C8B 106.11(15) . .
N1B C7B C6B 122.66(16) . .
C8B C7B C6B 131.23(16) . .
C7B C8B C9B 105.05(15) . .
C7B C8B H8BA 127.5 . .
C9B C8B H8BA 127.5 . .
N2B C9B C8B 111.79(15) . .
N2B C9B C10B 119.17(15) . .
C8B C9B C10B 128.90(15) . .
O1B C10B N3B 124.13(16) . .
O1B C10B C9B 121.40(16) . .
N3B C10B C9B 114.42(15) . .
N4B C11B C12B 121.87(17) . .
N4B C11B H11B 119.1 . .
C12B C11B H11B 119.1 . .
C13B C12B C17B 118.13(17) . .
C13B C12B C11B 122.89(17) . .
C17B C12B C11B 118.92(17) . .
C14B C13B C12B 120.92(18) . .
C14B C13B H13B 119.5 . .
C12B C13B H13B 119.5 . .
C13B C14B C15B 120.05(18) . .
C13B C14B H14B 120.0 . .
C15B C14B H14B 120.0 . .
O2B C15B C16B 115.33(17) . .
O2B C15B C14B 125.07(18) . .
C16B C15B C14B 119.60(17) . .
C17B C16B C15B 119.86(18) . .
C17B C16B H16B 120.1 . .
C15B C16B H16B 120.1 . .
C16B C17B C12B 121.41(19) . .
C16B C17B H17B 119.3 . .
C12B C17B H17B 119.3 . .
O2B C18B H18D 109.5 . .
O2B C18B H18E 109.5 . .
H18D C18B H18E 109.5 . .
O2B C18B H18F 109.5 . .
H18D C18B H18F 109.5 . .
H18E C18B H18F 109.5 . .

loop_
_geom_bond_atom_site_label_1
_geom_bond_atom_site_label_2
_geom_bond_distance
_geom_bond_site_symmetry_2
O1A C10A 1.235(2) .
O2A C15A 1.364(2) .
O2A C18A 1.430(3) .
N1A N2A 1.344(2) .
N1A C7A 1.356(2) .
N1A H1NA 0.89(2) .
N2A C9A 1.345(2) .
N3A C10A 1.350(2) .
N3A N4A 1.380(2) .
N3A H3NA 0.93(2) .
N4A C11A 1.281(2) .
C1A C2A 1.383(3) .
C1A C6A 1.397(3) .
C1A H1AA 0.9500 .
C2A C3A 1.384(3) .
C2A H2AA 0.9500 .
C3A C4A 1.382(3) .
C3A H3AA 0.9500 .
C4A C5A 1.385(3) .
C4A H4AA 0.9500 .
C5A C6A 1.395(3) .
C5A H5AA 0.9500 .
C6A C7A 1.468(3) .
C7A C8A 1.379(2) .
C8A C9A 1.396(3) .
C8A H8AA 0.9500 .
C9A C10A 1.474(2) .
C11A C12A 1.457(3) .
C11A H11A 0.9500 .
C12A C17A 1.392(3) .
C12A C13A 1.404(3) .
C13A C14A 1.369(3) .
C13A H13A 0.9500 .
C14A C15A 1.396(3) .
C14A H14A 0.9500 .
C15A C16A 1.390(3) .
C16A C17A 1.386(3) .
C16A H16A 0.9500 .
C17A H17A 0.9500 .
C18A H18A 0.9800 .
C18A H18B 0.9800 .
C18A H18C 0.9800 .
O1B C10B 1.232(2) .
O2B C15B 1.365(2) .
O2B C18B 1.428(2) .
N1B N2B 1.347(2) .
N1B C7B 1.356(2) .
N1B H1NB 0.89(2) .
N2B C9B 1.339(2) .
N3B C10B 1.349(2) .
N3B N4B 1.380(2) .
N3B H3NB 0.89(2) .
N4B C11B 1.277(2) .
C1B C2B 1.385(3) .
C1B C6B 1.393(3) .
C1B H1BA 0.9500 .
C2B C3B 1.387(3) .
C2B H2BA 0.9500 .
C3B C4B 1.388(3) .
C3B H3BA 0.9500 .
C4B C5B 1.384(3) .
C4B H4BA 0.9500 .
C5B C6B 1.396(3) .
C5B H5BA 0.9500 .
C6B C7B 1.468(2) .
C7B C8B 1.382(2) .
C8B C9B 1.393(3) .
C8B H8BA 0.9500 .
C9B C10B 1.480(2) .
C11B C12B 1.463(3) .
C11B H11B 0.9500 .
C12B C13B 1.397(3) .
C12B C17B 1.397(3) .
C13B C14B 1.385(3) .
C13B H13B 0.9500 .
C14B C15B 1.393(3) .
C14B H14B 0.9500 .
C15B C16B 1.393(3) .
C16B C17B 1.379(3) .
C16B H16B 0.9500 .
C17B H17B 0.9500 .
C18B H18D 0.9800 .
C18B H18E 0.9800 .
C18B H18F 0.9800 .

loop_
_geom_torsion_atom_site_label_1
_geom_torsion_atom_site_label_2
_geom_torsion_atom_site_label_3
_geom_torsion_atom_site_label_4
_geom_torsion
_geom_torsion_site_symmetry_1
_geom_torsion_site_symmetry_2
_geom_torsion_site_symmetry_3
_geom_torsion_site_symmetry_4
C7A N1A N2A C9A -0.87(19) . . . .
C10A N3A N4A C11A 170.31(16) . . . .
C6A C1A C2A C3A 0.2(3) . . . .
C1A C2A C3A C4A 0.0(3) . . . .
C2A C3A C4A C5A -0.1(4) . . . .
C3A C4A C5A C6A 0.1(3) . . . .
C4A C5A C6A C1A 0.1(3) . . . .
C4A C5A C6A C7A 178.35(19) . . . .
C2A C1A C6A C5A -0.3(3) . . . .
C2A C1A C6A C7A -178.51(17) . . . .
N2A N1A C7A C8A 0.8(2) . . . .
N2A N1A C7A C6A -178.02(15) . . . .
C5A C6A C7A N1A 26.0(3) . . . .
C1A C6A C7A N1A -155.79(17) . . . .
C5A C6A C7A C8A -152.4(2) . . . .
C1A C6A C7A C8A 25.8(3) . . . .
N1A C7A C8A C9A -0.31(19) . . . .
C6A C7A C8A C9A 178.33(18) . . . .
N1A N2A C9A C8A 0.65(19) . . . .
N1A N2A C9A C10A 174.16(15) . . . .
C7A C8A C9A N2A -0.2(2) . . . .
C7A C8A C9A C10A -173.07(17) . . . .
N4A N3A C10A O1A 6.7(3) . . . .
N4A N3A C10A C9A -170.31(14) . . . .
N2A C9A C10A O1A -149.01(17) . . . .
C8A C9A C10A O1A 23.3(3) . . . .
N2A C9A C10A N3A 28.1(2) . . . .
C8A C9A C10A N3A -159.60(17) . . . .
N3A N4A C11A C12A -176.97(14) . . . .
N4A C11A C12A C17A 168.30(17) . . . .
N4A C11A C12A C13A -8.5(3) . . . .
C17A C12A C13A C14A -1.3(3) . . . .
C11A C12A C13A C14A 175.57(17) . . . .
C12A C13A C14A C15A 0.9(3) . . . .
C18A O2A C15A C16A -0.7(3) . . . .
C18A O2A C15A C14A -179.45(17) . . . .
C13A C14A C15A O2A 178.84(17) . . . .
C13A C14A C15A C16A 0.0(3) . . . .
O2A C15A C16A C17A -179.13(17) . . . .
C14A C15A C16A C17A -0.5(3) . . . .
C15A C16A C17A C12A 0.0(3) . . . .
C13A C12A C17A C16A 0.9(3) . . . .
C11A C12A C17A C16A -175.99(17) . . . .
C7B N1B N2B C9B 0.0(2) . . . .
C10B N3B N4B C11B -178.16(16) . . . .
C6B C1B C2B C3B 0.3(3) . . . .
C1B C2B C3B C4B -1.6(3) . . . .
C2B C3B C4B C5B 1.7(3) . . . .
C3B C4B C5B C6B -0.4(3) . . . .
C2B C1B C6B C5B 1.0(3) . . . .
C2B C1B C6B C7B -178.65(18) . . . .
C4B C5B C6B C1B -0.9(3) . . . .
C4B C5B C6B C7B 178.72(18) . . . .
N2B N1B C7B C8B 0.2(2) . . . .
N2B N1B C7B C6B -179.90(16) . . . .
C1B C6B C7B N1B 160.68(17) . . . .
C5B C6B C7B N1B -18.9(3) . . . .
C1B C6B C7B C8B -19.4(3) . . . .
C5B C6B C7B C8B 161.0(2) . . . .
N1B C7B C8B C9B -0.2(2) . . . .
C6B C7B C8B C9B 179.84(19) . . . .
N1B N2B C9B C8B -0.1(2) . . . .
N1B N2B C9B C10B -176.21(15) . . . .
C7B C8B C9B N2B 0.2(2) . . . .
C7B C8B C9B C10B 175.83(18) . . . .
N4B N3B C10B O1B -11.6(3) . . . .
N4B N3B C10B C9B 165.68(15) . . . .
N2B C9B C10B O1B 140.69(18) . . . .
C8B C9B C10B O1B -34.6(3) . . . .
N2B C9B C10B N3B -36.7(2) . . . .
C8B C9B C10B N3B 148.01(19) . . . .
N3B N4B C11B C12B 174.08(16) . . . .
N4B C11B C12B C13B -2.0(3) . . . .
N4B C11B C12B C17B -179.19(18) . . . .
C17B C12B C13B C14B 0.0(3) . . . .
C11B C12B C13B C14B -177.27(17) . . . .
C12B C13B C14B C15B -1.0(3) . . . .
C18B O2B C15B C16B -176.14(17) . . . .
C18B O2B C15B C14B 3.8(3) . . . .
C13B C14B C15B O2B -178.36(17) . . . .
C13B C14B C15B C16B 1.6(3) . . . .
O2B C15B C16B C17B 178.84(18) . . . .
C14B C15B C16B C17B -1.1(3) . . . .
C15B C16B C17B C12B 0.1(3) . . . .
C13B C12B C17B C16B 0.5(3) . . . .
C11B C12B C17B C16B 177.87(18) . . . .
